data_7040185
loop_
_publ_author_name
'Perlepe, Panagiota S.'
'Cunha-Silva, Lu\'is'
'Bekiari, Vlasoula'
'Gagnon, Kevin J.'
'Teat, Simon J.'
'Escuer, Albert'
'Stamatatos, Theocharis C.'

_publ_section_title
;
 Structural diversity in Ni(II) cluster chemistry: Ni5, Ni6, and {NiNa2}n
 complexes bearing the Schiff-base ligand
 N-naphthalidene-2-amino-5-chlorobenzoic acid.
;
_journal_issue 25
_journal_name_full 'Dalton transactions (Cambridge, England : 2003)'
_journal_page_first 10256
_journal_page_last 10270
_journal_paper_doi 10.1039/c6dt01162d
_journal_volume 45
_journal_year 2016
_chemical_formula_moiety 'C78 H58 Cl5 N5 Ni5 O16, C4 H10 O, 3(C2 H3 N), 4(C H4 O)'
_chemical_formula_sum 'C94 H96 Cl5 N9 Ni5 O21'
_chemical_formula_weight 2158.59
_space_group_crystal_system triclinic
_space_group_IT_number 2
_space_group_name_Hall '-P 1'
_space_group_name_H-M_alt 'P -1'
_symmetry_space_group_name_Hall '-P 1'
_symmetry_space_group_name_H-M 'P -1'
_atom_sites_solution_hydrogens mixed
_audit_creation_date '19 May 2016'
_audit_creation_method 'SHELXL-2014/7 and enCIFer'
_audit_update_record
;
2016-05-20 deposited with the CCDC.
2016-05-23 downloaded from the CCDC.
;
_cell_angle_alpha 69.585(9)
_cell_angle_beta 84.074(9)
_cell_angle_gamma 65.021(9)
_cell_formula_units_Z 2
_cell_length_a 17.414(4)
_cell_length_b 17.728(4)
_cell_length_c 18.040(4)
_cell_measurement_reflns_used 9304
_cell_measurement_temperature 150(2)
_cell_measurement_theta_max 30.64
_cell_measurement_theta_min 2.55
_cell_volume 4724.8(19)
_computing_cell_refinement 'SAINT (Bruker AXS Inc., 2012)'
_computing_data_collection 'APEX2 (Bruker AXS Inc., 2012)'
_computing_data_reduction 'SAINT (Bruker AXS Inc., 2012)'
_computing_molecular_graphics 'DIAMOND (Brandenburg, 2009)'
_computing_publication_material 'SHELXTL (Sheldrick, 2014)'
_computing_structure_refinement 'SHELXL-2014/7 (Sheldrick, 2014)'
_computing_structure_solution 'SHELXS (Sheldrick, 2014)'
_diffrn_ambient_temperature 150(2)
_diffrn_measured_fraction_theta_full 0.995
_diffrn_measured_fraction_theta_max 0.994
_diffrn_measurement_device_type 'Bruker X8 Kappa CCD APEX II'
_diffrn_measurement_method '\f and \w scans'
_diffrn_radiation_type MoK\a
_diffrn_radiation_wavelength 0.71073
_diffrn_reflns_av_R_equivalents 0.0292
_diffrn_reflns_av_unetI/netI 0.0234
_diffrn_reflns_Laue_measured_fraction_full 0.995
_diffrn_reflns_Laue_measured_fraction_max 0.994
_diffrn_reflns_limit_h_max 22
_diffrn_reflns_limit_h_min -22
_diffrn_reflns_limit_k_max 23
_diffrn_reflns_limit_k_min -22
_diffrn_reflns_limit_l_max 23
_diffrn_reflns_limit_l_min -23
_diffrn_reflns_number 128931
_diffrn_reflns_point_group_measured_fraction_full 0.995
_diffrn_reflns_point_group_measured_fraction_max 0.994
_diffrn_reflns_theta_full 25.242
_diffrn_reflns_theta_max 27.485
_diffrn_reflns_theta_min 3.644
_diffrn_source 'fine-focus sealed tube'
_exptl_absorpt_coefficient_mu 1.195
_exptl_absorpt_correction_T_max 0.866
_exptl_absorpt_correction_T_min 0.690
_exptl_absorpt_correction_type multi-scan
_exptl_absorpt_process_details
; 
'SADABS V2012/1 (Bruker AXS Inc.)' 
;
_exptl_crystal_colour green
_exptl_crystal_density_diffrn 1.517
_exptl_crystal_description plate
_exptl_crystal_F_000 2232
_exptl_crystal_size_max 0.310
_exptl_crystal_size_mid 0.190
_exptl_crystal_size_min 0.120
_refine_diff_density_max 1.387
_refine_diff_density_min -1.056
_refine_diff_density_rms 0.081
_refine_ls_extinction_method none
_refine_ls_goodness_of_fit_ref 0.728
_refine_ls_hydrogen_treatment mixed
_refine_ls_matrix_type full
_refine_ls_number_parameters 1164
_refine_ls_number_reflns 21557
_refine_ls_number_restraints 5
_refine_ls_restrained_S_all 0.728
_refine_ls_R_factor_all 0.0480
_refine_ls_R_factor_gt 0.0401
_refine_ls_shift/su_max 0.001
_refine_ls_shift/su_mean 0.000
_refine_ls_structure_factor_coef Fsqd
_refine_ls_weighting_details 'w=1/[\s^2^(Fo^2^)+(0.0963P)^2^+16.5262P] where P=(Fo^2^+2Fc^2^)/3'
_refine_ls_weighting_scheme calc
_refine_ls_wR_factor_gt 0.1134
_refine_ls_wR_factor_ref 0.1227
_reflns_Friedel_coverage 0.000
_reflns_number_gt 18848
_reflns_number_total 21557
_reflns_threshold_expression 'I > 2\s(I)'
_cod_data_source_file c6dt01162d1.cif
_cod_data_source_block comp3_rev
_cod_original_cell_volume 4724.9(19)
_cod_database_code 7040185
_shelx_shelxl_version_number 2014/7
_shelx_space_group_comment
;
The symmetry employed for this shelxl refinement is uniquely defined
by the following loop, which should always be used as a source of
symmetry information in preference to the above space-group names.
They are only intended as comments.
;
_shelx_estimated_absorpt_t_min 0.708
_shelx_estimated_absorpt_t_max 0.870

loop_
_space_group_symop_operation_xyz
'x, y, z'
'-x, -y, -z'

loop_
_atom_site_label
_atom_site_type_symbol
_atom_site_fract_x
_atom_site_fract_y
_atom_site_fract_z
_atom_site_U_iso_or_equiv
_atom_site_adp_type
_atom_site_occupancy
_atom_site_site_symmetry_order
_atom_site_calc_flag
_atom_site_refinement_flags_posn
_atom_site_refinement_flags_adp
_atom_site_refinement_flags_occupancy
_atom_site_disorder_assembly
_atom_site_disorder_group
Ni1 Ni 0.23109(2) 0.39724(2) 0.33057(2) 0.01393(7) Uani 1 1 d . . . . .
Ni2 Ni 0.11241(2) 0.36404(2) 0.47312(2) 0.01472(7) Uani 1 1 d . . . . .
Ni3 Ni 0.41975(2) 0.31075(2) 0.36625(2) 0.01445(7) Uani 1 1 d . . . . .
Ni4 Ni 0.33756(2) 0.51382(2) 0.26939(2) 0.01807(7) Uani 1 1 d . . . . .
Ni5 Ni 0.16092(2) 0.38790(2) 0.16394(2) 0.01484(7) Uani 1 1 d . . . . .
Cl1 Cl 0.10719(4) 0.49750(4) 0.36688(3) 0.02000(12) Uani 1 1 d . . . . .
Cl2 Cl -0.10649(6) 0.17859(7) 0.37089(5) 0.0472(2) Uani 1 1 d . . . . .
Cl3 Cl 0.53990(5) 0.17635(6) 0.02524(4) 0.04131(19) Uani 1 1 d . . . . .
Cl4 Cl 0.04085(6) 0.85031(6) -0.03365(6) 0.0540(2) Uani 1 1 d . . . . .
Cl5 Cl 0.46582(4) 0.04079(6) 0.75218(4) 0.04012(19) Uani 1 1 d . . . . .
O1 O 0.23554(10) 0.31293(11) 0.44480(9) 0.0164(3) Uani 1 1 d . . . . .
O2 O 0.37530(10) 0.23841(11) 0.46474(9) 0.0180(3) Uani 1 1 d . . . . .
O3 O 0.32103(10) 0.42576(11) 0.36958(9) 0.0161(3) Uani 1 1 d . . . . .
O4 O 0.24815(10) 0.48820(11) 0.22747(9) 0.0176(3) Uani 1 1 d . . . . .
O5 O 0.15291(11) 0.51371(11) 0.13873(10) 0.0196(3) Uani 1 1 d . . . . .
O6 O 0.15629(10) 0.35374(11) 0.28492(9) 0.0160(3) Uani 1 1 d . . . . .
O7 O 0.09433(11) 0.31047(12) 0.39626(10) 0.0200(3) Uani 1 1 d . . . . .
O8 O 0.17080(11) 0.40806(11) 0.04723(10) 0.0204(3) Uani 1 1 d . . . . .
O9 O 0.29300(10) 0.32724(11) 0.17768(10) 0.0185(3) Uani 1 1 d . . . . .
O10 O 0.33490(10) 0.30761(11) 0.29873(9) 0.0151(3) Uani 1 1 d . . . . .
O11 O 0.50808(11) 0.29578(11) 0.43856(10) 0.0203(3) Uani 1 1 d . . . . .
O12 O 0.02944(11) 0.45258(12) 0.15372(12) 0.0249(4) Uani 1 1 d D . . . .
H12E H -0.004(2) 0.447(2) 0.1264(19) 0.037 Uiso 1 1 d D U . . .
O13 O 0.44169(11) 0.40522(11) 0.26853(10) 0.0205(3) Uani 1 1 d . . . . .
O14 O 0.41344(14) 0.55324(14) 0.31391(13) 0.0310(4) Uani 1 1 d D . . . .
H14E H 0.453(2) 0.512(2) 0.347(2) 0.047 Uiso 1 1 d D U . . .
O15 O -0.01080(10) 0.40226(11) 0.49142(10) 0.0188(3) Uani 1 1 d . . . . .
O16 O 0.12247(11) 0.42577(12) 0.54888(10) 0.0204(3) Uani 1 1 d D . . . .
H16E H 0.0888(18) 0.4781(13) 0.5309(19) 0.031 Uiso 1 1 d D U . . .
N1 N 0.15523(13) 0.27381(13) 0.17381(11) 0.0174(4) Uani 1 1 d . . . . .
N2 N 0.50243(12) 0.19973(13) 0.34852(11) 0.0160(4) Uani 1 1 d . . . . .
N3 N 0.35409(13) 0.56900(14) 0.15411(13) 0.0214(4) Uani 1 1 d . . . . .
N4 N 0.23100(16) 0.62314(16) 0.28124(14) 0.0297(5) Uani 1 1 d . . . . .
N5 N 0.13785(12) 0.24809(13) 0.56182(11) 0.0167(4) Uani 1 1 d . . . . .
C1 C 0.30215(15) 0.25380(15) 0.48760(13) 0.0159(4) Uani 1 1 d . . . . .
C2 C 0.20216(15) 0.53470(15) 0.16368(14) 0.0172(4) Uani 1 1 d . . . . .
C3 C 0.11099(14) 0.31485(15) 0.32677(13) 0.0165(4) Uani 1 1 d . . . . .
C4 C 0.07311(15) 0.27004(16) 0.29325(14) 0.0185(5) Uani 1 1 d . . . . .
C5 C 0.09737(15) 0.24733(15) 0.22440(14) 0.0182(4) Uani 1 1 d . . . . .
C6 C 0.20033(16) 0.22571(16) 0.13092(14) 0.0201(5) Uani 1 1 d . . . . .
H6 H 0.2056 0.1666 0.1473 0.024 Uiso 1 1 calc R U . . .
C7 C 0.24229(16) 0.25447(17) 0.06151(14) 0.0219(5) Uani 1 1 d . . . . .
C8 C 0.21736(15) 0.34559(17) 0.01936(14) 0.0204(5) Uani 1 1 d . . . . .
C9 C 0.24205(19) 0.3716(2) -0.06100(16) 0.0300(6) Uani 1 1 d . . . . .
H9 H 0.2247 0.4327 -0.0907 0.036 Uiso 1 1 calc R U . . .
C10 C 0.2898(2) 0.3103(2) -0.09497(16) 0.0327(6) Uani 1 1 d . . . . .
H10 H 0.3036 0.3296 -0.1486 0.039 Uiso 1 1 calc R U . . .
C11 C 0.31965(19) 0.2183(2) -0.05281(17) 0.0308(6) Uani 1 1 d . . . . .
C12 C 0.29755(18) 0.18924(19) 0.02646(16) 0.0278(6) Uani 1 1 d . . . . .
C13 C 0.3312(2) 0.0976(2) 0.06779(18) 0.0400(8) Uani 1 1 d . . . . .
H13 H 0.3203 0.0765 0.1221 0.048 Uiso 1 1 calc R U . . .
C14 C 0.3796(3) 0.0380(2) 0.0307(2) 0.0530(10) Uani 1 1 d . . . . .
H14 H 0.4001 -0.0237 0.0593 0.064 Uiso 1 1 calc R U . . .
C15 C 0.3987(2) 0.0671(3) -0.0481(2) 0.0502(9) Uani 1 1 d . . . . .
H15 H 0.4317 0.0255 -0.0733 0.060 Uiso 1 1 calc R U . . .
C16 C 0.3702(2) 0.1550(2) -0.08892(19) 0.0403(7) Uani 1 1 d . . . . .
H16 H 0.3844 0.1746 -0.1425 0.048 Uiso 1 1 calc R U . . .
C17 C 0.05728(18) 0.20323(18) 0.20301(16) 0.0258(5) Uani 1 1 d . . . . .
H17 H 0.0730 0.1881 0.1564 0.031 Uiso 1 1 calc R U . . .
C18 C -0.0042(2) 0.1812(2) 0.24764(17) 0.0309(6) Uani 1 1 d . . . . .
H18 H -0.0300 0.1506 0.2325 0.037 Uiso 1 1 calc R U . . .
C19 C -0.02758(18) 0.2043(2) 0.31474(17) 0.0288(6) Uani 1 1 d . . . . .
C20 C 0.00982(17) 0.24770(18) 0.33767(16) 0.0249(5) Uani 1 1 d . . . . .
H20 H -0.0073 0.2628 0.3842 0.030 Uiso 1 1 calc R U . . .
C21 C 0.34831(14) 0.29536(15) 0.23168(13) 0.0152(4) Uani 1 1 d . . . . .
C22 C 0.43725(15) 0.23804(15) 0.21706(13) 0.0168(4) Uani 1 1 d . . . . .
C23 C 0.50789(15) 0.19195(15) 0.27231(13) 0.0172(4) Uani 1 1 d . . . . .
C24 C 0.54992(14) 0.13314(16) 0.40750(14) 0.0171(4) Uani 1 1 d . . . . .
H24 H 0.5768 0.0772 0.4004 0.021 Uiso 1 1 calc R U . . .
C25 C 0.56510(14) 0.13722(15) 0.48271(13) 0.0165(4) Uani 1 1 d . . . . .
C26 C 0.54915(15) 0.21842(16) 0.49180(14) 0.0182(4) Uani 1 1 d . . . . .
C27 C 0.58131(17) 0.21654(18) 0.56264(16) 0.0243(5) Uani 1 1 d . . . . .
H27 H 0.5734 0.2708 0.5680 0.029 Uiso 1 1 calc R U . . .
C28 C 0.62273(17) 0.13987(18) 0.62230(15) 0.0252(5) Uani 1 1 d . . . . .
H28 H 0.6437 0.1415 0.6680 0.030 Uiso 1 1 calc R U . . .
C29 C 0.63522(15) 0.05744(17) 0.61758(14) 0.0203(5) Uani 1 1 d . . . . .
C30 C 0.60509(15) 0.05573(16) 0.54821(14) 0.0188(5) Uani 1 1 d . . . . .
C31 C 0.61309(16) -0.02699(17) 0.54797(15) 0.0228(5) Uani 1 1 d . . . . .
H31 H 0.5922 -0.0301 0.5030 0.027 Uiso 1 1 calc R U . . .
C32 C 0.65076(18) -0.10331(18) 0.61195(16) 0.0277(6) Uani 1 1 d . . . . .
H32 H 0.6551 -0.1580 0.6104 0.033 Uiso 1 1 calc R U . . .
C33 C 0.68261(18) -0.10112(18) 0.67887(16) 0.0286(6) Uani 1 1 d . . . . .
H33 H 0.7094 -0.1541 0.7221 0.034 Uiso 1 1 calc R U . . .
C34 C 0.67497(17) -0.02229(19) 0.68159(15) 0.0264(5) Uani 1 1 d . . . . .
H34 H 0.6966 -0.0208 0.7270 0.032 Uiso 1 1 calc R U . . .
C35 C 0.58698(16) 0.14411(17) 0.24825(15) 0.0231(5) Uani 1 1 d . . . . .
H35 H 0.6349 0.1144 0.2845 0.028 Uiso 1 1 calc R U . . .
C36 C 0.59724(17) 0.13895(18) 0.17295(16) 0.0264(5) Uani 1 1 d . . . . .
H36 H 0.6515 0.1061 0.1575 0.032 Uiso 1 1 calc R U . . .
C37 C 0.52741(17) 0.18227(18) 0.12049(15) 0.0246(5) Uani 1 1 d . . . . .
C38 C 0.44844(16) 0.23072(17) 0.14138(14) 0.0217(5) Uani 1 1 d . . . . .
H38 H 0.4013 0.2593 0.1044 0.026 Uiso 1 1 calc R U . . .
C39 C -0.02134(18) 0.5078(2) 0.19704(19) 0.0348(7) Uani 1 1 d . . . . .
H39A H -0.0465 0.4751 0.2401 0.052 Uiso 1 1 calc R U . . .
H39B H -0.0666 0.5601 0.1617 0.052 Uiso 1 1 calc R U . . .
H39C H 0.0139 0.5263 0.2193 0.052 Uiso 1 1 calc R U . . .
C40 C 0.20626(16) 0.62175(16) 0.11429(14) 0.0205(5) Uani 1 1 d . . . . .
C41 C 0.28001(16) 0.63598(17) 0.10781(15) 0.0225(5) Uani 1 1 d . . . . .
C42 C 0.42378(17) 0.54288(17) 0.11831(15) 0.0237(5) Uani 1 1 d . . . . .
H42 H 0.4220 0.5730 0.0630 0.028 Uiso 1 1 calc R U . . .
C43 C 0.50343(16) 0.47265(18) 0.15435(15) 0.0223(5) Uani 1 1 d . . . . .
C44 C 0.50865(16) 0.40598(17) 0.22777(15) 0.0203(5) Uani 1 1 d . . . . .
C45 C 0.58924(17) 0.33532(18) 0.25787(16) 0.0259(5) Uani 1 1 d . . . . .
H45 H 0.5934 0.2910 0.3077 0.031 Uiso 1 1 calc R U . . .
C46 C 0.66024(17) 0.32997(19) 0.21674(17) 0.0288(6) Uani 1 1 d . . . . .
H46 H 0.7128 0.2816 0.2383 0.035 Uiso 1 1 calc R U . . .
C47 C 0.65788(17) 0.39468(19) 0.14259(16) 0.0264(5) Uani 1 1 d . . . . .
C48 C 0.57955(17) 0.46754(18) 0.11099(15) 0.0245(5) Uani 1 1 d . . . . .
C49 C 0.58017(19) 0.5337(2) 0.03849(17) 0.0309(6) Uani 1 1 d . . . . .
H49 H 0.5287 0.5833 0.0160 0.037 Uiso 1 1 calc R U . . .
C50 C 0.6547(2) 0.5267(2) 0.00039(17) 0.0345(7) Uani 1 1 d . . . . .
H50 H 0.6537 0.5715 -0.0480 0.041 Uiso 1 1 calc R U . . .
C51 C 0.73141(19) 0.4545(2) 0.03216(18) 0.0330(6) Uani 1 1 d . . . . .
H51 H 0.7822 0.4504 0.0055 0.040 Uiso 1 1 calc R U . . .
C52 C 0.73302(18) 0.3895(2) 0.10194(18) 0.0311(6) Uani 1 1 d . . . . .
H52 H 0.7852 0.3404 0.1233 0.037 Uiso 1 1 calc R U . . .
C53 C 0.2792(2) 0.71657(19) 0.05719(18) 0.0328(6) Uani 1 1 d . . . . .
H53 H 0.3296 0.7261 0.0525 0.039 Uiso 1 1 calc R U . . .
C54 C 0.2061(2) 0.7827(2) 0.0139(2) 0.0412(8) Uani 1 1 d . . . . .
H54 H 0.2059 0.8375 -0.0203 0.049 Uiso 1 1 calc R U . . .
C55 C 0.13348(19) 0.76823(19) 0.02088(18) 0.0339(6) Uani 1 1 d . . . . .
C56 C 0.13244(17) 0.68865(17) 0.07048(15) 0.0243(5) Uani 1 1 d . . . . .
H56 H 0.0818 0.6798 0.0746 0.029 Uiso 1 1 calc R U . . .
C57 C 0.3809(4) 0.6320(3) 0.3357(4) 0.0741(14) Uani 1 1 d . . . . .
H57A H 0.3465 0.6831 0.2911 0.111 Uiso 1 1 calc R U . . .
H57B H 0.4284 0.6415 0.3493 0.111 Uiso 1 1 calc R U . . .
H57C H 0.3459 0.6247 0.3815 0.111 Uiso 1 1 calc R U . . .
C58 C 0.1607(2) 0.6708(2) 0.27565(19) 0.0432(8) Uani 1 1 d . . . . .
C59 C 0.0693(3) 0.7263(3) 0.2673(3) 0.0697(13) Uani 1 1 d . . . . .
H59A H 0.0478 0.7392 0.2141 0.104 Uiso 1 1 calc R U . . .
H59B H 0.0587 0.7817 0.2752 0.104 Uiso 1 1 calc R U . . .
H59C H 0.0403 0.6950 0.3069 0.104 Uiso 1 1 calc R U . . .
C60 C 0.31013(18) 0.44609(18) 0.44092(15) 0.0258(5) Uani 1 1 d . . . . .
H60A H 0.3634 0.4436 0.4573 0.039 Uiso 1 1 calc R U . . .
H60B H 0.2943 0.4030 0.4827 0.039 Uiso 1 1 calc R U . . .
H60C H 0.2653 0.5056 0.4318 0.039 Uiso 1 1 calc R U . . .
C61 C 0.29349(15) 0.20025(15) 0.57135(14) 0.0178(4) Uani 1 1 d . . . . .
C62 C 0.21712(15) 0.19973(16) 0.60580(14) 0.0188(5) Uani 1 1 d . . . . .
C63 C 0.08264(15) 0.21379(16) 0.57949(14) 0.0197(5) Uani 1 1 d . . . . .
H63 H 0.1018 0.1551 0.6161 0.024 Uiso 1 1 calc R U . . .
C64 C -0.00382(15) 0.25450(16) 0.54991(14) 0.0194(5) Uani 1 1 d . . . . .
C65 C -0.04652(15) 0.34728(17) 0.51079(14) 0.0197(5) Uani 1 1 d . . . . .
C66 C -0.13593(17) 0.38436(19) 0.49334(19) 0.0312(6) Uani 1 1 d . . . . .
H66 H -0.1653 0.4463 0.4678 0.037 Uiso 1 1 calc R U . . .
C67 C -0.17948(18) 0.3332(2) 0.5125(2) 0.0381(7) Uani 1 1 d . . . . .
H67 H -0.2389 0.3604 0.5004 0.046 Uiso 1 1 calc R U . . .
C68 C -0.13941(18) 0.2403(2) 0.54986(19) 0.0310(6) Uani 1 1 d . . . . .
C69 C -0.05135(17) 0.19989(18) 0.56840(16) 0.0253(5) Uani 1 1 d . . . . .
C70 C -0.0139(2) 0.1068(2) 0.6037(2) 0.0381(7) Uani 1 1 d . . . . .
H70 H 0.0455 0.0768 0.6158 0.046 Uiso 1 1 calc R U . . .
C71 C -0.0624(2) 0.0586(2) 0.6209(3) 0.0526(10) Uani 1 1 d . . . . .
H71 H -0.0356 -0.0039 0.6448 0.063 Uiso 1 1 calc R U . . .
C72 C -0.1491(2) 0.0995(2) 0.6039(3) 0.0523(10) Uani 1 1 d . . . . .
H72 H -0.1818 0.0655 0.6170 0.063 Uiso 1 1 calc R U . . .
C73 C -0.1871(2) 0.1886(2) 0.5684(2) 0.0443(8) Uani 1 1 d . . . . .
H73 H -0.2464 0.2168 0.5557 0.053 Uiso 1 1 calc R U . . .
C74 C 0.21999(16) 0.15233(17) 0.68689(15) 0.0236(5) Uani 1 1 d . . . . .
H74 H 0.1686 0.1539 0.7112 0.028 Uiso 1 1 calc R U . . .
C75 C 0.29505(18) 0.10368(19) 0.73228(15) 0.0281(6) Uani 1 1 d . . . . .
H75 H 0.2954 0.0721 0.7871 0.034 Uiso 1 1 calc R U . . .
C76 C 0.37003(17) 0.10151(18) 0.69673(15) 0.0257(5) Uani 1 1 d . . . . .
C77 C 0.36933(16) 0.14876(17) 0.61757(14) 0.0222(5) Uani 1 1 d . . . . .
H77 H 0.4214 0.1463 0.5941 0.027 Uiso 1 1 calc R U . . .
C78 C 0.1137(2) 0.3940(2) 0.63275(17) 0.0392(7) Uani 1 1 d . . . . .
H78A H 0.0698 0.3713 0.6434 0.059 Uiso 1 1 calc R U . . .
H78B H 0.0975 0.4425 0.6536 0.059 Uiso 1 1 calc R U . . .
H78C H 0.1678 0.3465 0.6586 0.059 Uiso 1 1 calc R U . . .
N6 N 0.2352(2) -0.0312(3) 0.6116(2) 0.0759(13) Uani 1 1 d . . . . .
C80 C 0.2046(2) 0.0109(3) 0.5503(2) 0.0462(8) Uani 1 1 d . . . . .
C81 C 0.1643(2) 0.0677(3) 0.4721(2) 0.0493(9) Uani 1 1 d . . . . .
H81A H 0.1502 0.1294 0.4655 0.074 Uiso 1 1 calc R U . . .
H81B H 0.1122 0.0612 0.4664 0.074 Uiso 1 1 calc R U . . .
H81C H 0.2031 0.0508 0.4316 0.074 Uiso 1 1 calc R U . . .
N7 N 0.4110(7) 0.8069(7) 0.1742(4) 0.159(3) Uani 1 1 d . . . . .
C82 C 0.4578(6) 0.7438(5) 0.1734(4) 0.0461(17) Uani 0.5 1 d . . P . .
C83 C 0.5165(5) 0.6647(5) 0.1754(4) 0.0454(16) Uani 0.5 1 d . . P . .
H83A H 0.5359 0.6675 0.1219 0.068 Uiso 0.5 1 calc R U P . .
H83B H 0.4921 0.6210 0.1949 0.068 Uiso 0.5 1 calc R U P . .
H83C H 0.5646 0.6475 0.2107 0.068 Uiso 0.5 1 calc R U P . .
O17 O 0.93567(14) 0.44099(15) 0.05863(13) 0.0368(5) Uani 1 1 d . . . . .
H17A H 0.9052 0.4887 0.0241 0.044 Uiso 1 1 calc R U . . .
C79 C 0.9853(2) 0.3789(2) 0.0216(2) 0.0429(8) Uani 1 1 d . . . . .
H79A H 1.0456 0.3611 0.0327 0.064 Uiso 1 1 calc R U . . .
H79B H 0.9725 0.4057 -0.0357 0.064 Uiso 1 1 calc R U . . .
H79C H 0.9724 0.3269 0.0422 0.064 Uiso 1 1 calc R U . . .
O18 O 0.6955(4) 0.5676(4) 0.2989(3) 0.1294(19) Uani 1 1 d . . . . .
C86 C 0.7776(6) 0.4424(6) 0.2684(5) 0.113(2) Uani 1 1 d . . . . .
C87 C 0.6049(7) 0.6851(6) 0.3449(6) 0.151(4) Uani 1 1 d . . . . .
C88 C 0.7733(5) 0.5138(7) 0.2853(4) 0.067(3) Uani 0.5 1 d . . P A 1
C89 C 0.6853(6) 0.6377(7) 0.3330(6) 0.061(2) Uani 0.5 1 d . . P A 1
C88B C 0.6932(8) 0.4747(9) 0.3266(10) 0.104(5) Uani 0.5 1 d . . P A 2
C89B C 0.5990(12) 0.6505(11) 0.2893(15) 0.159(9) Uani 0.5 1 d . . P A 2
O19 O 0.5173(3) 0.4388(3) 0.4300(2) 0.0280(8) Uiso 0.5 1 d D . P B 1
C90 C 0.6049(6) 0.4271(6) 0.4092(5) 0.057(2) Uiso 0.5 1 d D . P B 1
O20 O 0.5553(4) 0.4265(4) 0.4024(4) 0.0598(14) Uiso 0.5 1 d D . P C 2
C91 C 0.5632(9) 0.4496(9) 0.4625(8) 0.094(4) Uiso 0.5 1 d D . P C 2
C85 C 0.1684(6) 0.9625(7) 0.1648(6) 0.126(3) Uiso 1 1 d . . . . .
N11 N 0.1638(8) 1.0280(9) 0.1447(7) 0.210(5) Uiso 1 1 d . . . . .
C84 C 0.1788(11) 0.8772(11) 0.1890(10) 0.257(8) Uiso 1 1 d . . . . .
H84A H 0.1398 0.8718 0.1577 0.385 Uiso 1 1 calc R U . . .
H84B H 0.1668 0.8584 0.2452 0.385 Uiso 1 1 calc R U . . .
H84C H 0.2374 0.8396 0.1818 0.385 Uiso 1 1 calc R U . . .

loop_
_atom_site_aniso_label
_atom_site_aniso_U_11
_atom_site_aniso_U_22
_atom_site_aniso_U_33
_atom_site_aniso_U_23
_atom_site_aniso_U_13
_atom_site_aniso_U_12
Ni1 0.01355(14) 0.01360(14) 0.01191(13) -0.00252(10) 0.00274(10) -0.00503(11)
Ni2 0.01421(14) 0.01351(14) 0.01389(14) -0.00359(11) 0.00419(10) -0.00502(11)
Ni3 0.01354(14) 0.01511(14) 0.01234(13) -0.00248(11) 0.00128(10) -0.00566(11)
Ni4 0.01987(15) 0.01632(15) 0.01681(15) -0.00270(11) 0.00221(11) -0.00899(12)
Ni5 0.01325(14) 0.01566(14) 0.01208(13) -0.00230(11) 0.00043(10) -0.00464(11)
Cl1 0.0201(3) 0.0147(2) 0.0191(3) -0.0039(2) 0.0052(2) -0.0040(2)
Cl2 0.0485(5) 0.0694(6) 0.0500(5) -0.0273(4) 0.0232(4) -0.0476(5)
Cl3 0.0375(4) 0.0525(5) 0.0225(3) -0.0225(3) 0.0038(3) -0.0010(3)
Cl4 0.0375(4) 0.0318(4) 0.0594(5) 0.0199(4) -0.0149(4) -0.0083(3)
Cl5 0.0243(3) 0.0534(5) 0.0209(3) 0.0069(3) -0.0046(2) -0.0105(3)
O1 0.0151(8) 0.0154(8) 0.0133(7) -0.0011(6) 0.0030(6) -0.0048(6)
O2 0.0146(8) 0.0207(8) 0.0142(7) -0.0018(6) 0.0029(6) -0.0068(7)
O3 0.0190(8) 0.0161(8) 0.0128(7) -0.0044(6) 0.0029(6) -0.0077(6)
O4 0.0185(8) 0.0173(8) 0.0134(7) -0.0004(6) 0.0015(6) -0.0081(7)
O5 0.0192(8) 0.0167(8) 0.0181(8) -0.0006(6) -0.0010(6) -0.0070(7)
O6 0.0149(8) 0.0188(8) 0.0124(7) -0.0035(6) 0.0019(6) -0.0069(6)
O7 0.0232(9) 0.0235(9) 0.0165(8) -0.0079(7) 0.0065(7) -0.0129(7)
O8 0.0219(9) 0.0204(8) 0.0133(8) -0.0030(6) -0.0012(6) -0.0053(7)
O9 0.0135(8) 0.0229(8) 0.0141(7) -0.0037(6) 0.0007(6) -0.0050(7)
O10 0.0138(7) 0.0174(8) 0.0121(7) -0.0043(6) 0.0017(6) -0.0055(6)
O11 0.0209(8) 0.0181(8) 0.0207(8) -0.0034(7) -0.0030(7) -0.0085(7)
O12 0.0153(8) 0.0254(9) 0.0314(10) -0.0121(8) -0.0012(7) -0.0037(7)
O13 0.0172(8) 0.0198(8) 0.0202(8) -0.0011(7) 0.0047(6) -0.0091(7)
O14 0.0349(11) 0.0269(10) 0.0347(11) -0.0076(8) -0.0021(9) -0.0174(9)
O15 0.0168(8) 0.0169(8) 0.0207(8) -0.0061(7) 0.0063(6) -0.0067(7)
O16 0.0215(9) 0.0174(8) 0.0188(8) -0.0059(7) 0.0025(7) -0.0054(7)
N1 0.0172(9) 0.0176(9) 0.0129(9) -0.0019(7) -0.0009(7) -0.0054(8)
N2 0.0146(9) 0.0177(9) 0.0137(9) -0.0035(7) 0.0012(7) -0.0064(8)
N3 0.0205(10) 0.0194(10) 0.0213(10) -0.0001(8) 0.0006(8) -0.0108(8)
N4 0.0336(13) 0.0229(11) 0.0293(12) -0.0110(9) 0.0023(10) -0.0073(10)
N5 0.0165(9) 0.0155(9) 0.0150(9) -0.0051(7) 0.0046(7) -0.0047(8)
C1 0.0179(11) 0.0151(10) 0.0133(10) -0.0035(8) 0.0019(8) -0.0068(9)
C2 0.0159(11) 0.0147(10) 0.0165(10) -0.0031(8) 0.0062(8) -0.0051(9)
C3 0.0129(10) 0.0153(10) 0.0157(10) -0.0030(8) 0.0001(8) -0.0024(8)
C4 0.0176(11) 0.0192(11) 0.0165(11) -0.0040(9) 0.0016(8) -0.0074(9)
C5 0.0195(11) 0.0163(11) 0.0157(10) -0.0020(9) 0.0000(9) -0.0072(9)
C6 0.0228(12) 0.0185(11) 0.0151(11) -0.0045(9) -0.0014(9) -0.0054(9)
C7 0.0211(12) 0.0247(12) 0.0159(11) -0.0077(9) 0.0001(9) -0.0050(10)
C8 0.0183(11) 0.0248(12) 0.0163(11) -0.0055(9) -0.0002(9) -0.0082(10)
C9 0.0351(15) 0.0330(15) 0.0180(12) -0.0046(11) 0.0039(11) -0.0144(12)
C10 0.0384(16) 0.0402(16) 0.0181(12) -0.0107(11) 0.0086(11) -0.0159(13)
C11 0.0301(14) 0.0386(16) 0.0234(13) -0.0148(12) 0.0047(11) -0.0113(12)
C12 0.0274(13) 0.0309(14) 0.0205(12) -0.0107(11) 0.0025(10) -0.0065(11)
C13 0.0457(18) 0.0311(16) 0.0263(14) -0.0107(12) 0.0065(13) -0.0007(13)
C14 0.062(2) 0.0313(17) 0.0416(19) -0.0156(15) 0.0116(17) 0.0040(16)
C15 0.053(2) 0.047(2) 0.0419(19) -0.0288(17) 0.0147(16) -0.0043(17)
C16 0.0381(17) 0.053(2) 0.0284(15) -0.0224(14) 0.0132(13) -0.0129(15)
C17 0.0318(14) 0.0255(13) 0.0227(12) -0.0079(10) 0.0004(10) -0.0142(11)
C18 0.0387(16) 0.0312(15) 0.0304(14) -0.0081(12) 0.0000(12) -0.0230(13)
C19 0.0284(14) 0.0341(15) 0.0279(13) -0.0070(11) 0.0079(11) -0.0208(12)
C20 0.0244(13) 0.0285(13) 0.0221(12) -0.0082(10) 0.0058(10) -0.0126(11)
C21 0.0155(10) 0.0135(10) 0.0146(10) -0.0016(8) 0.0024(8) -0.0070(8)
C22 0.0164(11) 0.0176(11) 0.0139(10) -0.0040(8) 0.0013(8) -0.0059(9)
C23 0.0162(11) 0.0172(11) 0.0153(10) -0.0043(9) 0.0025(8) -0.0056(9)
C24 0.0143(10) 0.0171(11) 0.0182(11) -0.0042(9) 0.0006(8) -0.0062(9)
C25 0.0129(10) 0.0186(11) 0.0155(10) -0.0032(9) 0.0002(8) -0.0062(9)
C26 0.0165(11) 0.0211(11) 0.0171(11) -0.0049(9) 0.0019(8) -0.0093(9)
C27 0.0270(13) 0.0244(13) 0.0247(12) -0.0097(10) -0.0019(10) -0.0115(11)
C28 0.0262(13) 0.0312(14) 0.0202(12) -0.0084(10) -0.0041(10) -0.0127(11)
C29 0.0175(11) 0.0250(12) 0.0171(11) -0.0037(9) -0.0008(9) -0.0101(10)
C30 0.0143(10) 0.0222(12) 0.0160(11) -0.0034(9) 0.0010(8) -0.0065(9)
C31 0.0233(12) 0.0216(12) 0.0184(11) -0.0015(9) -0.0042(9) -0.0078(10)
C32 0.0311(14) 0.0199(12) 0.0271(13) -0.0013(10) -0.0046(11) -0.0097(11)
C33 0.0292(14) 0.0245(13) 0.0222(12) 0.0030(10) -0.0062(10) -0.0090(11)
C34 0.0265(13) 0.0319(14) 0.0161(11) -0.0019(10) -0.0039(10) -0.0116(11)
C35 0.0170(11) 0.0246(12) 0.0192(11) -0.0052(10) -0.0007(9) -0.0025(10)
C36 0.0188(12) 0.0286(13) 0.0239(13) -0.0115(11) 0.0040(10) -0.0012(10)
C37 0.0265(13) 0.0248(13) 0.0161(11) -0.0080(10) 0.0030(9) -0.0042(10)
C38 0.0216(12) 0.0241(12) 0.0149(11) -0.0065(9) 0.0006(9) -0.0055(10)
C39 0.0224(13) 0.0369(16) 0.0379(16) -0.0182(13) 0.0035(12) -0.0016(12)
C40 0.0234(12) 0.0182(11) 0.0168(11) -0.0022(9) 0.0034(9) -0.0091(10)
C41 0.0239(12) 0.0196(12) 0.0180(11) 0.0014(9) 0.0004(9) -0.0095(10)
C42 0.0266(13) 0.0256(13) 0.0183(11) -0.0009(10) 0.0041(10) -0.0161(11)
C43 0.0212(12) 0.0267(13) 0.0204(12) -0.0057(10) 0.0060(9) -0.0141(10)
C44 0.0191(11) 0.0237(12) 0.0202(11) -0.0068(10) 0.0040(9) -0.0118(10)
C45 0.0208(12) 0.0264(13) 0.0256(13) -0.0023(10) 0.0035(10) -0.0112(11)
C46 0.0197(12) 0.0284(14) 0.0330(14) -0.0056(11) 0.0034(10) -0.0093(11)
C47 0.0243(13) 0.0328(14) 0.0272(13) -0.0112(11) 0.0082(10) -0.0172(11)
C48 0.0236(12) 0.0300(13) 0.0224(12) -0.0080(10) 0.0081(10) -0.0158(11)
C49 0.0309(14) 0.0354(15) 0.0250(13) -0.0042(11) 0.0076(11) -0.0186(12)
C50 0.0405(17) 0.0433(17) 0.0251(14) -0.0093(12) 0.0137(12) -0.0270(14)
C51 0.0324(15) 0.0496(18) 0.0324(15) -0.0214(14) 0.0179(12) -0.0286(14)
C52 0.0248(13) 0.0381(16) 0.0346(15) -0.0153(13) 0.0096(11) -0.0162(12)
C53 0.0333(15) 0.0267(14) 0.0333(15) 0.0036(11) -0.0009(12) -0.0183(12)
C54 0.0443(18) 0.0247(15) 0.0400(17) 0.0120(12) -0.0068(14) -0.0171(14)
C55 0.0305(15) 0.0232(13) 0.0311(15) 0.0073(11) -0.0064(12) -0.0072(11)
C56 0.0241(13) 0.0198(12) 0.0227(12) -0.0006(10) -0.0011(10) -0.0080(10)
C57 0.082(3) 0.065(3) 0.099(4) -0.044(3) 0.011(3) -0.041(3)
C58 0.057(2) 0.0386(17) 0.0279(15) -0.0127(13) 0.0066(14) -0.0143(17)
C59 0.059(3) 0.071(3) 0.053(2) -0.025(2) 0.010(2) -0.002(2)
C60 0.0307(14) 0.0272(13) 0.0215(12) -0.0106(10) 0.0036(10) -0.0125(11)
C61 0.0192(11) 0.0157(11) 0.0154(10) -0.0034(9) 0.0028(9) -0.0063(9)
C62 0.0181(11) 0.0160(11) 0.0169(11) -0.0037(9) 0.0032(9) -0.0041(9)
C63 0.0179(11) 0.0159(11) 0.0189(11) -0.0021(9) 0.0050(9) -0.0052(9)
C64 0.0191(11) 0.0175(11) 0.0213(11) -0.0065(9) 0.0079(9) -0.0090(9)
C65 0.0183(11) 0.0222(12) 0.0204(11) -0.0099(9) 0.0069(9) -0.0090(10)
C66 0.0183(12) 0.0239(13) 0.0460(17) -0.0084(12) 0.0037(11) -0.0070(10)
C67 0.0174(13) 0.0332(16) 0.060(2) -0.0134(15) 0.0049(13) -0.0100(12)
C68 0.0234(13) 0.0315(15) 0.0424(16) -0.0148(13) 0.0100(12) -0.0153(12)
C69 0.0239(13) 0.0241(13) 0.0305(13) -0.0114(11) 0.0116(10) -0.0129(11)
C70 0.0276(15) 0.0246(14) 0.060(2) -0.0085(14) 0.0105(14) -0.0153(12)
C71 0.0421(19) 0.0260(16) 0.085(3) -0.0098(17) 0.0138(19) -0.0196(15)
C72 0.0389(18) 0.0379(18) 0.091(3) -0.0227(19) 0.0195(19) -0.0290(16)
C73 0.0263(15) 0.0398(18) 0.073(2) -0.0188(17) 0.0132(15) -0.0217(14)
C74 0.0206(12) 0.0255(13) 0.0170(11) -0.0009(10) 0.0050(9) -0.0084(10)
C75 0.0274(13) 0.0310(14) 0.0136(11) 0.0014(10) 0.0036(10) -0.0085(11)
C76 0.0206(12) 0.0267(13) 0.0186(12) 0.0012(10) -0.0016(9) -0.0060(10)
C77 0.0200(12) 0.0243(12) 0.0167(11) -0.0021(9) 0.0019(9) -0.0082(10)
C78 0.0514(19) 0.0296(15) 0.0214(13) -0.0106(12) 0.0032(13) -0.0017(14)
N6 0.0364(18) 0.096(3) 0.054(2) -0.003(2) -0.0031(16) -0.0063(19)
C80 0.0275(16) 0.054(2) 0.047(2) -0.0183(17) 0.0040(14) -0.0071(15)
C81 0.0387(18) 0.057(2) 0.0430(19) -0.0227(17) 0.0014(15) -0.0066(16)
N7 0.231(10) 0.198(9) 0.066(4) -0.026(5) 0.031(5) -0.124(8)
C82 0.070(5) 0.042(4) 0.026(3) -0.006(3) 0.007(3) -0.028(4)
C83 0.046(4) 0.059(5) 0.035(3) -0.009(3) 0.008(3) -0.033(4)
O17 0.0315(11) 0.0373(12) 0.0294(10) 0.0001(9) -0.0143(9) -0.0088(9)
C79 0.0490(19) 0.0316(16) 0.0396(17) -0.0023(13) -0.0229(15) -0.0111(14)
O18 0.157(5) 0.133(5) 0.109(4) -0.013(3) -0.011(4) -0.089(4)
C86 0.148(7) 0.126(6) 0.102(5) -0.052(5) 0.010(5) -0.080(6)
C87 0.154(8) 0.130(7) 0.165(8) -0.098(7) -0.047(7) -0.003(6)
C88 0.042(4) 0.076(6) 0.029(3) -0.006(4) 0.000(3) 0.017(4)
C89 0.064(5) 0.069(6) 0.067(5) -0.031(5) 0.012(4) -0.040(5)
C88B 0.073(7) 0.080(8) 0.165(14) -0.037(9) 0.014(8) -0.042(6)
C89B 0.122(13) 0.086(10) 0.28(3) -0.082(14) -0.072(15) -0.015(9)

loop_
_atom_type_symbol
_atom_type_description
_atom_type_scat_dispersion_real
_atom_type_scat_dispersion_imag
_atom_type_scat_source
C C 0.0033 0.0016 'International Tables Vol C Tables 4.2.6.8 and 6.1.1.4'
H H 0.0000 0.0000 'International Tables Vol C Tables 4.2.6.8 and 6.1.1.4'
Cl Cl 0.1484 0.1585 'International Tables Vol C Tables 4.2.6.8 and 6.1.1.4'
N N 0.0061 0.0033 'International Tables Vol C Tables 4.2.6.8 and 6.1.1.4'
Ni Ni 0.3393 1.1124 'International Tables Vol C Tables 4.2.6.8 and 6.1.1.4'
O O 0.0106 0.0060 'International Tables Vol C Tables 4.2.6.8 and 6.1.1.4'

loop_
_geom_angle_atom_site_label_1
_geom_angle_atom_site_label_2
_geom_angle_atom_site_label_3
_geom_angle
O10 Ni1 O1 94.43(7)
O10 Ni1 O4 84.33(7)
O1 Ni1 O4 165.79(7)
O10 Ni1 O3 83.13(7)
O1 Ni1 O3 87.61(7)
O4 Ni1 O3 78.18(7)
O10 Ni1 O6 87.82(7)
O1 Ni1 O6 93.37(7)
O4 Ni1 O6 100.71(7)
O3 Ni1 O6 170.95(6)
O10 Ni1 Cl1 177.32(5)
O1 Ni1 Cl1 84.95(5)
O4 Ni1 Cl1 96.91(5)
O3 Ni1 Cl1 99.43(5)
O6 Ni1 Cl1 89.61(5)
O15 Ni2 N5 90.34(8)
O15 Ni2 O1 170.46(7)
N5 Ni2 O1 87.82(7)
O15 Ni2 O7 87.13(7)
N5 Ni2 O7 89.47(8)
O1 Ni2 O7 83.50(7)
O15 Ni2 O16 89.62(7)
N5 Ni2 O16 92.86(8)
O1 Ni2 O16 99.82(7)
O7 Ni2 O16 176.01(7)
O15 Ni2 Cl1 99.04(5)
N5 Ni2 Cl1 170.37(6)
O1 Ni2 Cl1 83.27(5)
O7 Ni2 Cl1 93.14(5)
O16 Ni2 Cl1 85.09(5)
O11 Ni3 N2 87.73(8)
O11 Ni3 O10 172.09(7)
N2 Ni3 O10 86.12(7)
O11 Ni3 O3 102.56(7)
N2 Ni3 O3 169.68(7)
O10 Ni3 O3 83.68(7)
O11 Ni3 O2 87.92(7)
N2 Ni3 O2 91.13(7)
O10 Ni3 O2 87.23(7)
O3 Ni3 O2 89.95(7)
O11 Ni3 O13 95.70(7)
N2 Ni3 O13 100.06(8)
O10 Ni3 O13 90.28(7)
O3 Ni3 O13 78.47(7)
O2 Ni3 O13 168.36(7)
N3 Ni4 O13 87.35(8)
N3 Ni4 O3 159.33(8)
O13 Ni4 O3 81.14(7)
N3 Ni4 O14 96.46(9)
O13 Ni4 O14 88.57(8)
O3 Ni4 O14 100.33(8)
N3 Ni4 O4 84.98(8)
O13 Ni4 O4 98.93(7)
O3 Ni4 O4 79.96(7)
O14 Ni4 O4 172.43(8)
N3 Ni4 N4 97.36(9)
O13 Ni4 N4 174.90(8)
O3 Ni4 N4 94.92(8)
O14 Ni4 N4 88.97(9)
O4 Ni4 N4 83.48(9)
O8 Ni5 N1 86.38(8)
O8 Ni5 O6 174.16(7)
N1 Ni5 O6 88.42(7)
O8 Ni5 O5 87.24(7)
N1 Ni5 O5 170.83(7)
O6 Ni5 O5 98.23(7)
O8 Ni5 O12 93.14(7)
N1 Ni5 O12 90.77(8)
O6 Ni5 O12 89.58(7)
O5 Ni5 O12 83.00(7)
O8 Ni5 O9 88.86(7)
N1 Ni5 O9 91.77(8)
O6 Ni5 O9 88.65(6)
O5 Ni5 O9 94.68(7)
O12 Ni5 O9 176.86(7)
Ni1 Cl1 Ni2 83.04(3)
C1 O1 Ni2 130.90(15)
C1 O1 Ni1 126.68(14)
Ni2 O1 Ni1 101.64(7)
C1 O2 Ni3 130.54(15)
C60 O3 Ni4 117.92(15)
C60 O3 Ni3 118.67(15)
Ni4 O3 Ni3 100.59(7)
C60 O3 Ni1 120.22(15)
Ni4 O3 Ni1 101.70(7)
Ni3 O3 Ni1 93.24(7)
C2 O4 Ni4 126.54(15)
C2 O4 Ni1 130.65(15)
Ni4 O4 Ni1 100.16(7)
C2 O5 Ni5 126.89(15)
C3 O6 Ni5 124.37(15)
C3 O6 Ni1 124.45(15)
Ni5 O6 Ni1 111.10(7)
C3 O7 Ni2 135.95(16)
C8 O8 Ni5 122.71(15)
C21 O9 Ni5 137.76(15)
C21 O10 Ni1 128.29(15)
C21 O10 Ni3 126.09(14)
Ni1 O10 Ni3 95.38(7)
C26 O11 Ni3 119.49(15)
C39 O12 Ni5 125.50(17)
C39 O12 H12E 108(3)
Ni5 O12 H12E 126(2)
C44 O13 Ni4 124.89(16)
C44 O13 Ni3 133.88(16)
Ni4 O13 Ni3 99.37(7)
C57 O14 Ni4 123.5(3)
C57 O14 H14E 110(3)
Ni4 O14 H14E 115(3)
C65 O15 Ni2 121.92(15)
C78 O16 Ni2 122.92(18)
C78 O16 H16E 109(2)
Ni2 O16 H16E 107(2)
C6 N1 C5 118.6(2)
C6 N1 Ni5 121.87(17)
C5 N1 Ni5 119.44(16)
C24 N2 C23 119.5(2)
C24 N2 Ni3 120.02(16)
C23 N2 Ni3 120.43(15)
C42 N3 C41 118.2(2)
C42 N3 Ni4 125.65(18)
C41 N3 Ni4 115.84(16)
C58 N4 Ni4 156.5(3)
C63 N5 C62 117.6(2)
C63 N5 Ni2 120.81(17)
C62 N5 Ni2 121.60(16)
O2 C1 O1 123.5(2)
O2 C1 C61 117.0(2)
O1 C1 C61 119.5(2)
O5 C2 O4 124.1(2)
O5 C2 C40 117.0(2)
O4 C2 C40 118.9(2)
O7 C3 O6 124.2(2)
O7 C3 C4 114.7(2)
O6 C3 C4 121.1(2)
C20 C4 C5 118.6(2)
C20 C4 C3 115.4(2)
C5 C4 C3 125.9(2)
C17 C5 N1 119.7(2)
C17 C5 C4 118.5(2)
N1 C5 C4 121.6(2)
N1 C6 C7 125.6(2)
N1 C6 H6 117.2
C7 C6 H6 117.2
C8 C7 C6 120.4(2)
C8 C7 C12 120.3(2)
C6 C7 C12 118.1(2)
O8 C8 C7 124.3(2)
O8 C8 C9 117.4(2)
C7 C8 C9 118.2(2)
C10 C9 C8 121.0(3)
C10 C9 H9 119.5
C8 C9 H9 119.5
C9 C10 C11 122.0(3)
C9 C10 H10 119.0
C11 C10 H10 119.0
C12 C11 C10 119.1(3)
C12 C11 C16 119.5(3)
C10 C11 C16 121.3(3)
C13 C12 C11 117.8(3)
C13 C12 C7 123.2(2)
C11 C12 C7 119.1(3)
C14 C13 C12 121.1(3)
C14 C13 H13 119.5
C12 C13 H13 119.5
C13 C14 C15 120.7(3)
C13 C14 H14 119.7
C15 C14 H14 119.7
C16 C15 C14 119.9(3)
C16 C15 H15 120.1
C14 C15 H15 120.1
C15 C16 C11 120.9(3)
C15 C16 H16 119.5
C11 C16 H16 119.5
C18 C17 C5 122.1(3)
C18 C17 H17 119.0
C5 C17 H17 119.0
C19 C18 C17 118.7(3)
C19 C18 H18 120.7
C17 C18 H18 120.7
C20 C19 C18 121.2(2)
C20 C19 Cl2 119.6(2)
C18 C19 Cl2 119.2(2)
C19 C20 C4 120.9(2)
C19 C20 H20 119.5
C4 C20 H20 119.5
O9 C21 O10 124.6(2)
O9 C21 C22 117.4(2)
O10 C21 C22 118.0(2)
C38 C22 C23 118.8(2)
C38 C22 C21 115.1(2)
C23 C22 C21 126.1(2)
C35 C23 C22 118.8(2)
C35 C23 N2 118.9(2)
C22 C23 N2 122.0(2)
N2 C24 C25 125.3(2)
N2 C24 H24 117.3
C25 C24 H24 117.3
C26 C25 C24 121.3(2)
C26 C25 C30 119.2(2)
C24 C25 C30 119.2(2)
O11 C26 C25 124.0(2)
O11 C26 C27 117.6(2)
C25 C26 C27 118.4(2)
C28 C27 C26 122.1(2)
C28 C27 H27 118.9
C26 C27 H27 118.9
C27 C28 C29 121.1(2)
C27 C28 H28 119.5
C29 C28 H28 119.5
C28 C29 C34 121.0(2)
C28 C29 C30 118.9(2)
C34 C29 C30 120.0(2)
C31 C30 C29 117.3(2)
C31 C30 C25 122.8(2)
C29 C30 C25 119.9(2)
C32 C31 C30 121.2(2)
C32 C31 H31 119.4
C30 C31 H31 119.4
C31 C32 C33 120.9(3)
C31 C32 H32 119.6
C33 C32 H32 119.6
C34 C33 C32 119.5(2)
C34 C33 H33 120.2
C32 C33 H33 120.2
C33 C34 C29 121.0(2)
C33 C34 H34 119.5
C29 C34 H34 119.5
C36 C35 C23 121.6(2)
C36 C35 H35 119.2
C23 C35 H35 119.2
C37 C36 C35 118.9(2)
C37 C36 H36 120.5
C35 C36 H36 120.5
C38 C37 C36 121.5(2)
C38 C37 Cl3 119.3(2)
C36 C37 Cl3 119.2(2)
C37 C38 C22 120.3(2)
C37 C38 H38 119.9
C22 C38 H38 119.9
O12 C39 H39A 109.5
O12 C39 H39B 109.5
H39A C39 H39B 109.5
O12 C39 H39C 109.5
H39A C39 H39C 109.5
H39B C39 H39C 109.5
C41 C40 C56 119.5(2)
C41 C40 C2 123.5(2)
C56 C40 C2 116.9(2)
C40 C41 C53 119.6(2)
C40 C41 N3 119.4(2)
C53 C41 N3 121.0(2)
N3 C42 C43 126.1(2)
N3 C42 H42 116.9
C43 C42 H42 116.9
C44 C43 C42 121.8(2)
C44 C43 C48 119.7(2)
C42 C43 C48 118.3(2)
O13 C44 C43 122.6(2)
O13 C44 C45 118.5(2)
C43 C44 C45 118.9(2)
C46 C45 C44 121.4(2)
C46 C45 H45 119.3
C44 C45 H45 119.3
C45 C46 C47 121.7(3)
C45 C46 H46 119.1
C47 C46 H46 119.1
C52 C47 C46 120.9(3)
C52 C47 C48 120.0(3)
C46 C47 C48 119.1(2)
C47 C48 C49 117.7(2)
C47 C48 C43 119.2(2)
C49 C48 C43 123.1(3)
C50 C49 C48 120.9(3)
C50 C49 H49 119.6
C48 C49 H49 119.6
C49 C50 C51 120.9(3)
C49 C50 H50 119.6
C51 C50 H50 119.6
C52 C51 C50 119.7(3)
C52 C51 H51 120.1
C50 C51 H51 120.1
C51 C52 C47 120.9(3)
C51 C52 H52 119.6
C47 C52 H52 119.6
C54 C53 C41 120.8(3)
C54 C53 H53 119.6
C41 C53 H53 119.6
C55 C54 C53 119.2(3)
C55 C54 H54 120.4
C53 C54 H54 120.4
C54 C55 C56 121.3(3)
C54 C55 Cl4 120.0(2)
C56 C55 Cl4 118.7(2)
C55 C56 C40 119.6(3)
C55 C56 H56 120.2
C40 C56 H56 120.2
O14 C57 H57A 109.5
O14 C57 H57B 109.5
H57A C57 H57B 109.5
O14 C57 H57C 109.5
H57A C57 H57C 109.5
H57B C57 H57C 109.5
N4 C58 C59 175.3(4)
C58 C59 H59A 109.5
C58 C59 H59B 109.5
H59A C59 H59B 109.5
C58 C59 H59C 109.5
H59A C59 H59C 109.5
H59B C59 H59C 109.5
O3 C60 H60A 109.5
O3 C60 H60B 109.5
H60A C60 H60B 109.5
O3 C60 H60C 109.5
H60A C60 H60C 109.5
H60B C60 H60C 109.5
C77 C61 C62 118.9(2)
C77 C61 C1 115.0(2)
C62 C61 C1 126.1(2)
C74 C62 C61 118.3(2)
C74 C62 N5 119.6(2)
C61 C62 N5 122.1(2)
N5 C63 C64 127.3(2)
N5 C63 H63 116.3
C64 C63 H63 116.3
C65 C64 C63 121.9(2)
C65 C64 C69 119.4(2)
C63 C64 C69 118.3(2)
O15 C65 C64 124.8(2)
O15 C65 C66 116.8(2)
C64 C65 C66 118.4(2)
C67 C66 C65 121.5(3)
C67 C66 H66 119.3
C65 C66 H66 119.3
C66 C67 C68 122.1(3)
C66 C67 H67 118.9
C68 C67 H67 118.9
C69 C68 C67 119.0(3)
C69 C68 C73 120.4(3)
C67 C68 C73 120.5(3)
C68 C69 C70 116.9(3)
C68 C69 C64 119.5(2)
C70 C69 C64 123.6(3)
C71 C70 C69 121.1(3)
C71 C70 H70 119.5
C69 C70 H70 119.5
C70 C71 C72 121.4(3)
C70 C71 H71 119.3
C72 C71 H71 119.3
C73 C72 C71 119.3(3)
C73 C72 H72 120.4
C71 C72 H72 120.4
C72 C73 C68 121.0(3)
C72 C73 H73 119.5
C68 C73 H73 119.5
C75 C74 C62 122.1(2)
C75 C74 H74 119.0
C62 C74 H74 119.0
C74 C75 C76 118.9(2)
C74 C75 H75 120.5
C76 C75 H75 120.5
C77 C76 C75 120.5(2)
C77 C76 Cl5 119.3(2)
C75 C76 Cl5 120.2(2)
C76 C77 C61 121.2(2)
C76 C77 H77 119.4
C61 C77 H77 119.4
O16 C78 H78A 109.5
O16 C78 H78B 109.5
H78A C78 H78B 109.5
O16 C78 H78C 109.5
H78A C78 H78C 109.5
H78B C78 H78C 109.5
N6 C80 C81 178.1(5)
C80 C81 H81A 109.5
C80 C81 H81B 109.5
H81A C81 H81B 109.5
C80 C81 H81C 109.5
H81A C81 H81C 109.5
H81B C81 H81C 109.5
N7 C82 C83 177.8(10)
C82 C83 H83A 109.5
C82 C83 H83B 109.5
H83A C83 H83B 109.5
C82 C83 H83C 109.5
H83A C83 H83C 109.5
H83B C83 H83C 109.5
C79 O17 H17A 109.5
O17 C79 H79A 109.5
O17 C79 H79B 109.5
H79A C79 H79B 109.5
O17 C79 H79C 109.5
H79A C79 H79C 109.5
H79B C79 H79C 109.5
C88 O18 C89 120.0(8)
C88B O18 C89B 113.0(9)
O18 C88 C86 115.5(10)
C87 C89 O18 113.7(8)
O18 C88B C86 88.6(7)
C87 C89B O18 102.1(11)
N11 C85 C84 176.8(16)
C85 C84 H84A 109.5
C85 C84 H84B 109.5
H84A C84 H84B 109.5
C85 C84 H84C 109.5
H84A C84 H84C 109.5
H84B C84 H84C 109.5

loop_
_geom_bond_atom_site_label_1
_geom_bond_atom_site_label_2
_geom_bond_distance
Ni1 O10 2.0295(16)
Ni1 O1 2.0671(16)
Ni1 O4 2.0847(16)
Ni1 O3 2.0854(17)
Ni1 O6 2.1170(17)
Ni1 Cl1 2.3505(7)
Ni2 O15 1.9884(17)
Ni2 N5 2.016(2)
Ni2 O1 2.0337(17)
Ni2 O7 2.0456(18)
Ni2 O16 2.0860(18)
Ni2 Cl1 2.4435(8)
Ni3 O11 1.9916(18)
Ni3 N2 2.000(2)
Ni3 O10 2.0391(17)
Ni3 O3 2.0542(17)
Ni3 O2 2.0893(16)
Ni3 O13 2.0976(17)
Ni4 N3 2.015(2)
Ni4 O13 2.0154(18)
Ni4 O3 2.0225(16)
Ni4 O14 2.066(2)
Ni4 O4 2.0695(17)
Ni4 N4 2.101(2)
Ni5 O8 2.0105(17)
Ni5 N1 2.012(2)
Ni5 O6 2.0542(16)
Ni5 O5 2.0600(18)
Ni5 O12 2.0769(19)
Ni5 O9 2.0858(17)
Cl2 C19 1.744(3)
Cl3 C37 1.744(3)
Cl4 C55 1.742(3)
Cl5 C76 1.738(3)
O1 C1 1.278(3)
O2 C1 1.243(3)
O3 C60 1.428(3)
O4 C2 1.271(3)
O5 C2 1.242(3)
O6 C3 1.281(3)
O7 C3 1.240(3)
O8 C8 1.297(3)
O9 C21 1.243(3)
O10 C21 1.283(3)
O11 C26 1.307(3)
O12 C39 1.418(3)
O12 H12E 0.851(18)
O13 C44 1.315(3)
O14 C57 1.447(5)
O14 H14E 0.844(19)
O15 C65 1.299(3)
O16 C78 1.435(3)
O16 H16E 0.825(18)
N1 C6 1.308(3)
N1 C5 1.407(3)
N2 C24 1.300(3)
N2 C23 1.419(3)
N3 C42 1.295(3)
N3 C41 1.417(3)
N4 C58 1.148(4)
N5 C63 1.300(3)
N5 C62 1.422(3)
C1 C61 1.510(3)
C2 C40 1.517(3)
C3 C4 1.514(3)
C4 C20 1.407(3)
C4 C5 1.407(3)
C5 C17 1.405(4)
C6 C7 1.429(3)
C6 H6 0.9500
C7 C8 1.412(4)
C7 C12 1.452(4)
C8 C9 1.439(3)
C9 C10 1.359(4)
C9 H9 0.9500
C10 C11 1.417(4)
C10 H10 0.9500
C11 C12 1.414(4)
C11 C16 1.419(4)
C12 C13 1.407(4)
C13 C14 1.378(4)
C13 H13 0.9500
C14 C15 1.391(5)
C14 H14 0.9500
C15 C16 1.356(5)
C15 H15 0.9500
C16 H16 0.9500
C17 C18 1.380(4)
C17 H17 0.9500
C18 C19 1.380(4)
C18 H18 0.9500
C19 C20 1.373(4)
C20 H20 0.9500
C21 C22 1.508(3)
C22 C38 1.402(3)
C22 C23 1.418(3)
C23 C35 1.397(3)
C24 C25 1.440(3)
C24 H24 0.9500
C25 C26 1.412(3)
C25 C30 1.448(3)
C26 C27 1.432(3)
C27 C28 1.356(4)
C27 H27 0.9500
C28 C29 1.416(4)
C28 H28 0.9500
C29 C34 1.418(4)
C29 C30 1.420(3)
C30 C31 1.415(4)
C31 C32 1.382(4)
C31 H31 0.9500
C32 C33 1.399(4)
C32 H32 0.9500
C33 C34 1.365(4)
C33 H33 0.9500
C34 H34 0.9500
C35 C36 1.381(4)
C35 H35 0.9500
C36 C37 1.381(4)
C36 H36 0.9500
C37 C38 1.376(4)
C38 H38 0.9500
C39 H39A 0.9800
C39 H39B 0.9800
C39 H39C 0.9800
C40 C41 1.396(4)
C40 C56 1.397(4)
C41 C53 1.397(4)
C42 C43 1.435(4)
C42 H42 0.9500
C43 C44 1.415(3)
C43 C48 1.453(3)
C44 C45 1.425(4)
C45 C46 1.360(4)
C45 H45 0.9500
C46 C47 1.417(4)
C46 H46 0.9500
C47 C52 1.416(4)
C47 C48 1.419(4)
C48 C49 1.423(4)
C49 C50 1.382(4)
C49 H49 0.9500
C50 C51 1.398(5)
C50 H50 0.9500
C51 C52 1.371(4)
C51 H51 0.9500
C52 H52 0.9500
C53 C54 1.383(4)
C53 H53 0.9500
C54 C55 1.378(5)
C54 H54 0.9500
C55 C56 1.389(4)
C56 H56 0.9500
C57 H57A 0.9800
C57 H57B 0.9800
C57 H57C 0.9800
C58 C59 1.465(6)
C59 H59A 0.9800
C59 H59B 0.9800
C59 H59C 0.9800
C60 H60A 0.9800
C60 H60B 0.9800
C60 H60C 0.9800
C61 C77 1.397(3)
C61 C62 1.411(3)
C62 C74 1.404(3)
C63 C64 1.432(3)
C63 H63 0.9500
C64 C65 1.422(3)
C64 C69 1.459(3)
C65 C66 1.431(4)
C66 C67 1.351(4)
C66 H66 0.9500
C67 C68 1.416(4)
C67 H67 0.9500
C68 C69 1.410(4)
C68 C73 1.418(4)
C69 C70 1.414(4)
C70 C71 1.381(4)
C70 H70 0.9500
C71 C72 1.385(5)
C71 H71 0.9500
C72 C73 1.359(5)
C72 H72 0.9500
C73 H73 0.9500
C74 C75 1.378(4)
C74 H74 0.9500
C75 C76 1.385(4)
C75 H75 0.9500
C76 C77 1.379(3)
C77 H77 0.9500
C78 H78A 0.9800
C78 H78B 0.9800
C78 H78C 0.9800
N6 C80 1.129(5)
C80 C81 1.454(5)
C81 H81A 0.9800
C81 H81B 0.9800
C81 H81C 0.9800
N7 C82 1.074(11)
C82 C83 1.331(11)
C83 H83A 0.9800
C83 H83B 0.9800
C83 H83C 0.9800
O17 C79 1.412(4)
O17 H17A 0.8400
C79 H79A 0.9800
C79 H79B 0.9800
C79 H79C 0.9800
O18 C88 1.344(9)
O18 C89 1.509(11)
O18 C88B 1.562(13)
O18 C89B 1.676(18)
C86 C88 1.375(13)
C86 C88B 1.726(16)
C87 C89 1.335(13)
C87 C89B 1.38(2)
O19 C90 1.475(9)
O20 C91 1.323(12)
C85 N11 1.058(13)
C85 C84 1.356(16)
C84 H84A 0.9800
C84 H84B 0.9800
C84 H84C 0.9800

loop_
_geom_torsion_atom_site_label_1
_geom_torsion_atom_site_label_2
_geom_torsion_atom_site_label_3
_geom_torsion_atom_site_label_4
_geom_torsion
Ni3 O2 C1 O1 13.1(4)
Ni3 O2 C1 C61 -165.40(15)
Ni2 O1 C1 O2 -168.79(17)
Ni1 O1 C1 O2 -0.8(3)
Ni2 O1 C1 C61 9.7(3)
Ni1 O1 C1 C61 177.70(15)
Ni5 O5 C2 O4 -24.5(3)
Ni5 O5 C2 C40 155.94(16)
Ni4 O4 C2 O5 175.53(16)
Ni1 O4 C2 O5 -26.7(3)
Ni4 O4 C2 C40 -4.9(3)
Ni1 O4 C2 C40 152.88(16)
Ni2 O7 C3 O6 7.4(4)
Ni2 O7 C3 C4 -172.46(16)
Ni5 O6 C3 O7 -164.45(17)
Ni1 O6 C3 O7 12.2(3)
Ni5 O6 C3 C4 15.4(3)
Ni1 O6 C3 C4 -167.94(15)
O7 C3 C4 C20 13.8(3)
O6 C3 C4 C20 -166.1(2)
O7 C3 C4 C5 -164.3(2)
O6 C3 C4 C5 15.8(4)
C6 N1 C5 C17 -31.7(3)
Ni5 N1 C5 C17 144.3(2)
C6 N1 C5 C4 153.5(2)
Ni5 N1 C5 C4 -30.5(3)
C20 C4 C5 C17 0.0(4)
C3 C4 C5 C17 178.0(2)
C20 C4 C5 N1 174.8(2)
C3 C4 C5 N1 -7.2(4)
C5 N1 C6 C7 160.6(2)
Ni5 N1 C6 C7 -15.3(3)
N1 C6 C7 C8 -19.8(4)
N1 C6 C7 C12 173.1(2)
Ni5 O8 C8 C7 22.7(3)
Ni5 O8 C8 C9 -159.97(19)
C6 C7 C8 O8 15.7(4)
C12 C7 C8 O8 -177.4(2)
C6 C7 C8 C9 -161.6(2)
C12 C7 C8 C9 5.3(4)
O8 C8 C9 C10 -179.1(3)
C7 C8 C9 C10 -1.5(4)
C8 C9 C10 C11 -1.9(5)
C9 C10 C11 C12 1.5(5)
C9 C10 C11 C16 -179.3(3)
C10 C11 C12 C13 -177.3(3)
C16 C11 C12 C13 3.5(5)
C10 C11 C12 C7 2.3(4)
C16 C11 C12 C7 -176.9(3)
C8 C7 C12 C13 173.9(3)
C6 C7 C12 C13 -18.9(4)
C8 C7 C12 C11 -5.7(4)
C6 C7 C12 C11 161.5(3)
C11 C12 C13 C14 -4.1(5)
C7 C12 C13 C14 176.4(3)
C12 C13 C14 C15 2.1(7)
C13 C14 C15 C16 0.6(7)
C14 C15 C16 C11 -1.1(6)
C12 C11 C16 C15 -1.0(5)
C10 C11 C16 C15 179.9(3)
N1 C5 C17 C18 -175.5(2)
C4 C5 C17 C18 -0.5(4)
C5 C17 C18 C19 0.8(4)
C17 C18 C19 C20 -0.7(5)
C17 C18 C19 Cl2 178.9(2)
C18 C19 C20 C4 0.1(4)
Cl2 C19 C20 C4 -179.5(2)
C5 C4 C20 C19 0.2(4)
C3 C4 C20 C19 -178.0(2)
Ni5 O9 C21 O10 -14.5(4)
Ni5 O9 C21 C22 165.30(17)
Ni1 O10 C21 O9 -12.9(3)
Ni3 O10 C21 O9 -149.19(18)
Ni1 O10 C21 C22 167.34(15)
Ni3 O10 C21 C22 31.0(3)
O9 C21 C22 C38 3.1(3)
O10 C21 C22 C38 -177.1(2)
O9 C21 C22 C23 -176.4(2)
O10 C21 C22 C23 3.4(3)
C38 C22 C23 C35 2.9(4)
C21 C22 C23 C35 -177.7(2)
C38 C22 C23 N2 176.8(2)
C21 C22 C23 N2 -3.8(4)
C24 N2 C23 C35 -36.9(3)
Ni3 N2 C23 C35 145.09(19)
C24 N2 C23 C22 149.2(2)
Ni3 N2 C23 C22 -28.8(3)
C23 N2 C24 C25 165.5(2)
Ni3 N2 C24 C25 -16.4(3)
N2 C24 C25 C26 -18.3(4)
N2 C24 C25 C30 167.7(2)
Ni3 O11 C26 C25 29.2(3)
Ni3 O11 C26 C27 -152.30(18)
C24 C25 C26 O11 11.1(4)
C30 C25 C26 O11 -174.9(2)
C24 C25 C26 C27 -167.4(2)
C30 C25 C26 C27 6.5(3)
O11 C26 C27 C28 178.2(2)
C25 C26 C27 C28 -3.2(4)
C26 C27 C28 C29 -0.8(4)
C27 C28 C29 C34 -177.0(3)
C27 C28 C29 C30 1.3(4)
C28 C29 C30 C31 -175.5(2)
C34 C29 C30 C31 2.8(3)
C28 C29 C30 C25 2.2(3)
C34 C29 C30 C25 -179.5(2)
C26 C25 C30 C31 171.4(2)
C24 C25 C30 C31 -14.5(3)
C26 C25 C30 C29 -6.1(3)
C24 C25 C30 C29 168.0(2)
C29 C30 C31 C32 -1.7(4)
C25 C30 C31 C32 -179.2(2)
C30 C31 C32 C33 -0.4(4)
C31 C32 C33 C34 1.2(4)
C32 C33 C34 C29 0.0(4)
C28 C29 C34 C33 176.2(3)
C30 C29 C34 C33 -2.1(4)
C22 C23 C35 C36 -1.7(4)
N2 C23 C35 C36 -175.8(2)
C23 C35 C36 C37 0.0(4)
C35 C36 C37 C38 0.5(4)
C35 C36 C37 Cl3 179.8(2)
C36 C37 C38 C22 0.7(4)
Cl3 C37 C38 C22 -178.6(2)
C23 C22 C38 C37 -2.4(4)
C21 C22 C38 C37 178.1(2)
O5 C2 C40 C41 -146.6(2)
O4 C2 C40 C41 33.8(3)
O5 C2 C40 C56 30.2(3)
O4 C2 C40 C56 -149.5(2)
C56 C40 C41 C53 -0.5(4)
C2 C40 C41 C53 176.1(3)
C56 C40 C41 N3 178.1(2)
C2 C40 C41 N3 -5.2(4)
C42 N3 C41 C40 127.2(3)
Ni4 N3 C41 C40 -46.5(3)
C42 N3 C41 C53 -54.2(4)
Ni4 N3 C41 C53 132.1(2)
C41 N3 C42 C43 -176.1(2)
Ni4 N3 C42 C43 -3.1(4)
N3 C42 C43 C44 20.3(4)
N3 C42 C43 C48 -163.8(3)
Ni4 O13 C44 C43 -31.2(3)
Ni3 O13 C44 C43 167.76(18)
Ni4 O13 C44 C45 150.69(19)
Ni3 O13 C44 C45 -10.4(4)
C42 C43 C44 O13 -1.8(4)
C48 C43 C44 O13 -177.6(2)
C42 C43 C44 C45 176.3(3)
C48 C43 C44 C45 0.5(4)
O13 C44 C45 C46 176.8(3)
C43 C44 C45 C46 -1.4(4)
C44 C45 C46 C47 0.7(5)
C45 C46 C47 C52 177.8(3)
C45 C46 C47 C48 0.8(4)
C52 C47 C48 C49 -0.2(4)
C46 C47 C48 C49 176.8(3)
C52 C47 C48 C43 -178.7(3)
C46 C47 C48 C43 -1.7(4)
C44 C43 C48 C47 1.0(4)
C42 C43 C48 C47 -174.9(2)
C44 C43 C48 C49 -177.4(3)
C42 C43 C48 C49 6.7(4)
C47 C48 C49 C50 0.2(4)
C43 C48 C49 C50 178.6(3)
C48 C49 C50 C51 -0.1(5)
C49 C50 C51 C52 0.1(5)
C50 C51 C52 C47 -0.2(5)
C46 C47 C52 C51 -176.7(3)
C48 C47 C52 C51 0.3(4)
C40 C41 C53 C54 0.5(5)
N3 C41 C53 C54 -178.1(3)
C41 C53 C54 C55 -0.2(5)
C53 C54 C55 C56 0.0(5)
C53 C54 C55 Cl4 -179.6(3)
C54 C55 C56 C40 0.0(5)
Cl4 C55 C56 C40 179.5(2)
C41 C40 C56 C55 0.2(4)
C2 C40 C56 C55 -176.6(3)
O2 C1 C61 C77 9.3(3)
O1 C1 C61 C77 -169.3(2)
O2 C1 C61 C62 -172.1(2)
O1 C1 C61 C62 9.3(4)
C77 C61 C62 C74 4.6(4)
C1 C61 C62 C74 -173.9(2)
C77 C61 C62 N5 -177.9(2)
C1 C61 C62 N5 3.6(4)
C63 N5 C62 C74 -36.8(3)
Ni2 N5 C62 C74 144.9(2)
C63 N5 C62 C61 145.7(2)
Ni2 N5 C62 C61 -32.6(3)
C62 N5 C63 C64 172.3(2)
Ni2 N5 C63 C64 -9.4(3)
N5 C63 C64 C65 -15.6(4)
N5 C63 C64 C69 171.1(2)
Ni2 O15 C65 C64 25.4(3)
Ni2 O15 C65 C66 -156.77(19)
C63 C64 C65 O15 6.8(4)
C69 C64 C65 O15 180.0(2)
C63 C64 C65 C66 -171.0(2)
C69 C64 C65 C66 2.2(4)
O15 C65 C66 C67 -178.7(3)
C64 C65 C66 C67 -0.7(4)
C65 C66 C67 C68 -0.7(5)
C66 C67 C68 C69 0.5(5)
C66 C67 C68 C73 -179.4(3)
C67 C68 C69 C70 -178.3(3)
C73 C68 C69 C70 1.7(5)
C67 C68 C69 C64 1.0(4)
C73 C68 C69 C64 -179.1(3)
C65 C64 C69 C68 -2.4(4)
C63 C64 C69 C68 171.1(2)
C65 C64 C69 C70 176.9(3)
C63 C64 C69 C70 -9.7(4)
C68 C69 C70 C71 -1.7(5)
C64 C69 C70 C71 179.1(3)
C69 C70 C71 C72 0.3(6)
C70 C71 C72 C73 1.2(7)
C71 C72 C73 C68 -1.3(7)
C69 C68 C73 C72 -0.2(6)
C67 C68 C73 C72 179.7(4)
C61 C62 C74 C75 -3.0(4)
N5 C62 C74 C75 179.4(3)
C62 C74 C75 C76 0.0(4)
C74 C75 C76 C77 1.3(5)
C74 C75 C76 Cl5 -180.0(2)
C75 C76 C77 C61 0.4(4)
Cl5 C76 C77 C61 -178.3(2)
C62 C61 C77 C76 -3.4(4)
C1 C61 C77 C76 175.3(2)
C89 O18 C88 C86 168.4(7)
C88 O18 C89 C87 -178.7(8)
C89B O18 C88B C86 145.2(10)
C88B O18 C89B C87 117.3(14)
